data_4085474
loop_
_publ_author_name
'Protchenko, Andrey V.'
'Blake, Matthew P.'
'Schwarz, Andrew D.'
'Jones, Cameron'
'Mountford, Philip'
'Aldridge, Simon'

_publ_section_title
;
 Reactivity of Boryl- and Silyl-Substituted Carbenoids toward Alkynes:
 Insertion and Cycloaddition Chemistry
;
_journal_issue 11
_journal_name_full Organometallics
_journal_page_first 2126
_journal_paper_doi 10.1021/om501252m
_journal_volume 34
_journal_year 2015
_chemical_formula_moiety 'C38 H63 N1 Si6'
_chemical_formula_sum 'C38 H63 N Si6'
_chemical_formula_weight 702.44
_chemical_name_systematic
;
(PhCCPh)Si(NDipp)(SiMe3)Si(SiMe3)3
;
_space_group_IT_number 2
_symmetry_cell_setting triclinic
_symmetry_space_group_name_Hall '-P 1'
_symmetry_space_group_name_H-M 'P -1'
_atom_sites_solution_hydrogens difmap
_atom_sites_solution_primary direct
_atom_sites_solution_secondary difmap
_audit_creation_date 12-09-18
_audit_creation_method CRYSTALS_ver_14.40
_cell_angle_alpha 98.3341(5)
_cell_angle_beta 92.6338(5)
_cell_angle_gamma 96.0275(6)
_cell_formula_units_Z 2
_cell_length_a 9.92780(10)
_cell_length_b 11.80170(10)
_cell_length_c 18.7460(3)
_cell_measurement_reflns_used 9262
_cell_measurement_temperature 150
_cell_measurement_theta_max 27
_cell_measurement_theta_min 5
_cell_volume 2156.98(4)
_computing_cell_refinement 'DENZO/SCALEPACK (Otwinowski & Minor, 1997)'
_computing_data_collection 'COLLECT (Nonius, 2001).'
_computing_data_reduction 'DENZO/SCALEPACK (Otwinowski & Minor, 1997)'
_computing_molecular_graphics 'CAMERON (Watkin et al., 1996)'
_computing_publication_material 'CRYSTALS (Betteridge et al., 2003)'
_computing_structure_refinement 'CRYSTALS (Betteridge et al., 2003)'
_computing_structure_solution 'SIR92 (Altomare et al., 1994)'
_diffrn_ambient_temperature 150
_diffrn_measured_fraction_theta_full 0.991
_diffrn_measured_fraction_theta_max 0.986
_diffrn_measurement_device Area
_diffrn_measurement_device_type 'Nonius KappaCCD'
_diffrn_measurement_method \w
_diffrn_radiation_monochromator graphite
_diffrn_radiation_type 'Mo K\a'
_diffrn_radiation_wavelength 0.71073
_diffrn_reflns_av_R_equivalents 0.054
_diffrn_reflns_limit_h_max 12
_diffrn_reflns_limit_h_min -12
_diffrn_reflns_limit_k_max 15
_diffrn_reflns_limit_k_min -15
_diffrn_reflns_limit_l_max 24
_diffrn_reflns_limit_l_min -24
_diffrn_reflns_number 17326
_diffrn_reflns_theta_full 25.039
_diffrn_reflns_theta_max 27.515
_diffrn_reflns_theta_min 5.102
_diffrn_standards_number 0
_exptl_absorpt_coefficient_mu 0.218
_exptl_absorpt_correction_T_max 0.96
_exptl_absorpt_correction_T_min 0.96
_exptl_absorpt_correction_type multi-scan
_exptl_absorpt_process_details 'DENZO/SCALEPACK (Otwinowski & Minor, 1997)'
_exptl_crystal_colour colourless
_exptl_crystal_density_diffrn 1.081
_exptl_crystal_density_method 'not measured'
_exptl_crystal_description block
_exptl_crystal_F_000 764
_exptl_crystal_size_max 0.300
_exptl_crystal_size_mid 0.200
_exptl_crystal_size_min 0.200
_refine_diff_density_max 0.23
_refine_diff_density_min -0.25
_refine_ls_extinction_method None
_refine_ls_goodness_of_fit_ref 1.1397
_refine_ls_hydrogen_treatment constr
_refine_ls_matrix_type full
_refine_ls_number_parameters 406
_refine_ls_number_reflns 5130
_refine_ls_number_restraints 0
_refine_ls_R_factor_all 0.1125
_refine_ls_R_factor_gt 0.0539
_refine_ls_shift/su_max 0.0004014
_refine_ls_shift/su_mean 0.0000228
_refine_ls_structure_factor_coef F
_refine_ls_weighting_details
;
 Method, part 1, Chebychev polynomial, (Watkin, 1994, Prince, 1982) 
 [weight] = 1.0/[A~0~*T~0~(x)+A~1~*T~1~(x) ... +A~n-1~]*T~n-1~(x)] 
 where A~i~ are the Chebychev coefficients listed below and x= Fcalc/Fmax 
 Method = Robust Weighting (Prince, 1982) 
 W = [weight] * [1-(deltaF/6*sigmaF)^2^]^2^ 
 A~i~ are: 
 0.530 0.598 0.458 0.249 0.101 
;
_refine_ls_weighting_scheme calc
_refine_ls_wR_factor_all 0.1067
_refine_ls_wR_factor_gt 0.0490
_refine_ls_wR_factor_ref 0.0437
_reflns_limit_h_max 12
_reflns_limit_h_min -12
_reflns_limit_k_max 15
_reflns_limit_k_min -15
_reflns_limit_l_max 24
_reflns_limit_l_min 0
_reflns_number_gt 5860
_reflns_number_total 9772
_reflns_threshold_expression I>2.0\s(I)
_oxford_diffrn_Wilson_B_factor 2.36
_oxford_diffrn_Wilson_scale 22.92
_oxford_refine_ls_r_factor_ref 0.0451
_oxford_refine_ls_scale 0.2140(3)
_oxford_reflns_number_all 9772
_oxford_reflns_threshold_expression_ref I>3.0\s(I)
_oxford_structure_analysis_title 'ADS283 At 14:24 on 18/ 9'
_cod_data_source_file om501252m_si_002.cif
_cod_data_source_block 11
_cod_depositor_comments 'Adding full bibliography for 4085469--4085474.cif.'
_cod_original_sg_symbol_H-M 'P -1 '
_cod_original_formula_sum 'C38 H63 N1 Si6'
_cod_database_code 4085474

loop_
_symmetry_equiv_pos_as_xyz
x,y,z
-x,-y,-z

loop_
_atom_site_label
_atom_site_type_symbol
_atom_site_fract_x
_atom_site_fract_y
_atom_site_fract_z
_atom_site_U_iso_or_equiv
_atom_site_occupancy
_atom_site_adp_type
_atom_site_refinement_flags_posn
Si1 Si 0.24518(7) 0.78986(6) 0.24425(4) 0.0219 1.0000 Uani .
Si2 Si 0.29790(8) 0.63076(7) 0.30005(4) 0.0258 1.0000 Uani .
Si3 Si 0.46688(9) 0.72334(7) 0.38940(5) 0.0354 1.0000 Uani .
Si4 Si 0.11276(8) 0.55684(7) 0.36232(5) 0.0317 1.0000 Uani .
Si5 Si 0.39889(9) 0.47012(7) 0.24259(5) 0.0351 1.0000 Uani .
Si6 Si 0.00350(8) 0.69153(7) 0.13012(5) 0.0320 1.0000 Uani .
N1 N 0.1597(2) 0.77381(19) 0.15913(12) 0.0233 1.0000 Uani .
C1 C 0.2136(3) 0.8504(2) 0.11055(14) 0.0250 1.0000 Uani .
C2 C 0.1715(3) 0.9608(2) 0.11141(15) 0.0287 1.0000 Uani .
C3 C 0.2234(3) 1.0283(3) 0.06142(17) 0.0366 1.0000 Uani .
C4 C 0.3138(3) 0.9894(3) 0.01273(17) 0.0417 1.0000 Uani .
C5 C 0.3564(3) 0.8824(3) 0.01329(16) 0.0392 1.0000 Uani .
C6 C 0.3080(3) 0.8109(3) 0.06150(15) 0.0296 1.0000 Uani .
C7 C 0.0706(3) 1.0087(3) 0.16293(16) 0.0310 1.0000 Uani .
C8 C -0.0634(3) 1.0202(3) 0.12245(19) 0.0472 1.0000 Uani .
C9 C 0.1269(4) 1.1254(3) 0.20633(19) 0.0434 1.0000 Uani .
C10 C 0.3611(3) 0.6946(3) 0.06054(17) 0.0380 1.0000 Uani .
C11 C 0.5090(4) 0.7092(3) 0.0885(2) 0.0629 1.0000 Uani .
C12 C 0.3430(4) 0.6198(4) -0.0134(2) 0.0687 1.0000 Uani .
C13 C -0.1365(3) 0.7384(3) 0.18558(18) 0.0485 1.0000 Uani .
C14 C 0.0162(4) 0.5377(3) 0.1373(2) 0.0615 1.0000 Uani .
C15 C -0.0396(3) 0.7034(3) 0.03417(17) 0.0465 1.0000 Uani .
C16 C 0.6144(3) 0.7937(3) 0.3472(2) 0.0461 1.0000 Uani .
C17 C 0.3978(4) 0.8325(3) 0.45660(18) 0.0523 1.0000 Uani .
C18 C 0.5389(4) 0.6179(3) 0.4424(2) 0.0565 1.0000 Uani .
C19 C -0.0092(4) 0.6655(3) 0.3834(2) 0.0483 1.0000 Uani .
C20 C 0.1793(4) 0.5196(4) 0.4501(2) 0.0589 1.0000 Uani .
C21 C 0.0101(4) 0.4241(3) 0.3130(2) 0.0597 1.0000 Uani .
C22 C 0.3820(3) 0.3587(3) 0.3041(2) 0.0438 1.0000 Uani .
C23 C 0.3229(4) 0.4031(3) 0.15097(19) 0.0494 1.0000 Uani .
C24 C 0.5857(3) 0.5060(3) 0.2332(2) 0.0564 1.0000 Uani .
C25 C 0.3483(3) 0.9283(2) 0.27321(14) 0.0234 1.0000 Uani .
C26 C 0.2316(3) 0.9208(2) 0.30728(14) 0.0228 1.0000 Uani .
C27 C 0.4640(3) 1.0161(2) 0.26855(15) 0.0242 1.0000 Uani .
C28 C 0.5057(3) 1.0392(2) 0.20164(16) 0.0299 1.0000 Uani .
C29 C 0.6137(3) 1.1221(3) 0.19736(17) 0.0355 1.0000 Uani .
C30 C 0.6840(3) 1.1816(3) 0.25924(18) 0.0357 1.0000 Uani .
C31 C 0.6457(3) 1.1577(3) 0.32609(17) 0.0348 1.0000 Uani .
C32 C 0.5363(3) 1.0763(2) 0.33071(15) 0.0270 1.0000 Uani .
C33 C 0.1541(3) 0.9964(2) 0.35510(15) 0.0268 1.0000 Uani .
C34 C 0.2105(3) 1.1001(3) 0.39636(17) 0.0392 1.0000 Uani .
C35 C 0.1307(4) 1.1692(3) 0.4378(2) 0.0509 1.0000 Uani .
C36 C -0.0066(3) 1.1378(3) 0.4382(2) 0.0485 1.0000 Uani .
C37 C -0.0652(3) 1.0365(3) 0.39846(19) 0.0433 1.0000 Uani .
C38 C 0.0152(3) 0.9660(3) 0.35706(17) 0.0346 1.0000 Uani .
H31 H 0.1947 1.1043 0.0619 0.0466 1.0000 Uiso R
H41 H 0.3467 1.0382 -0.0219 0.0532 1.0000 Uiso R
H51 H 0.4217 0.8558 -0.0210 0.0514 1.0000 Uiso R
H71 H 0.0530 0.9524 0.1995 0.0403 1.0000 Uiso R
H81 H -0.1303 1.0456 0.1569 0.0762 1.0000 Uiso R
H83 H -0.0509 1.0772 0.0892 0.0760 1.0000 Uiso R
H82 H -0.1023 0.9459 0.0941 0.0760 1.0000 Uiso R
H91 H 0.0649 1.1498 0.2440 0.0703 1.0000 Uiso R
H92 H 0.1338 1.1835 0.1734 0.0699 1.0000 Uiso R
H93 H 0.2168 1.1213 0.2295 0.0699 1.0000 Uiso R
H101 H 0.3073 0.6511 0.0952 0.0501 1.0000 Uiso R
H111 H 0.5411 0.6343 0.0916 0.0959 1.0000 Uiso R
H113 H 0.5648 0.7487 0.0555 0.0963 1.0000 Uiso R
H112 H 0.5193 0.7565 0.1367 0.0962 1.0000 Uiso R
H121 H 0.3725 0.5439 -0.0119 0.1070 1.0000 Uiso R
H122 H 0.3982 0.6590 -0.0479 0.1073 1.0000 Uiso R
H123 H 0.2476 0.6102 -0.0311 0.1072 1.0000 Uiso R
H133 H -0.2214 0.6956 0.1656 0.0761 1.0000 Uiso R
H132 H -0.1430 0.8221 0.1865 0.0765 1.0000 Uiso R
H131 H -0.1208 0.7237 0.2349 0.0764 1.0000 Uiso R
H143 H -0.0741 0.4949 0.1299 0.0960 1.0000 Uiso R
H142 H 0.0563 0.5307 0.1844 0.0956 1.0000 Uiso R
H141 H 0.0742 0.5055 0.0997 0.0964 1.0000 Uiso R
H151 H -0.1286 0.6611 0.0193 0.0751 1.0000 Uiso R
H153 H -0.0415 0.7841 0.0286 0.0756 1.0000 Uiso R
H152 H 0.0275 0.6704 0.0035 0.0754 1.0000 Uiso R
H161 H 0.6613 0.7346 0.3192 0.0735 1.0000 Uiso R
H163 H 0.6775 0.8353 0.3852 0.0735 1.0000 Uiso R
H162 H 0.5858 0.8468 0.3162 0.0732 1.0000 Uiso R
H171 H 0.3288 0.7941 0.4833 0.0835 1.0000 Uiso R
H172 H 0.4720 0.8711 0.4901 0.0834 1.0000 Uiso R
H173 H 0.3560 0.8900 0.4325 0.0832 1.0000 Uiso R
H181 H 0.4682 0.5780 0.4662 0.0883 1.0000 Uiso R
H183 H 0.6056 0.6586 0.4788 0.0884 1.0000 Uiso R
H182 H 0.5831 0.5613 0.4106 0.0885 1.0000 Uiso R
H191 H -0.0576 0.6771 0.3386 0.0761 1.0000 Uiso R
H193 H 0.0389 0.7393 0.4067 0.0761 1.0000 Uiso R
H192 H -0.0756 0.6384 0.4157 0.0761 1.0000 Uiso R
H201 H 0.2493 0.4682 0.4413 0.0913 1.0000 Uiso R
H202 H 0.2197 0.5917 0.4822 0.0912 1.0000 Uiso R
H203 H 0.1075 0.4825 0.4732 0.0910 1.0000 Uiso R
H212 H 0.0678 0.3684 0.2918 0.0937 1.0000 Uiso R
H211 H -0.0490 0.3895 0.3450 0.0934 1.0000 Uiso R
H213 H -0.0463 0.4460 0.2738 0.0931 1.0000 Uiso R
H222 H 0.4259 0.3896 0.3526 0.0692 1.0000 Uiso R
H221 H 0.4266 0.2923 0.2844 0.0691 1.0000 Uiso R
H223 H 0.2868 0.3330 0.3092 0.0689 1.0000 Uiso R
H231 H 0.3342 0.4595 0.1171 0.0781 1.0000 Uiso R
H233 H 0.3696 0.3359 0.1344 0.0780 1.0000 Uiso R
H232 H 0.2268 0.3776 0.1538 0.0774 1.0000 Uiso R
H241 H 0.5989 0.5668 0.2045 0.0880 1.0000 Uiso R
H243 H 0.6316 0.5311 0.2806 0.0879 1.0000 Uiso R
H242 H 0.6223 0.4367 0.2097 0.0881 1.0000 Uiso R
H281 H 0.4586 0.9962 0.1574 0.0384 1.0000 Uiso R
H291 H 0.6401 1.1388 0.1503 0.0456 1.0000 Uiso R
H301 H 0.7596 1.2386 0.2557 0.0453 1.0000 Uiso R
H311 H 0.6964 1.1975 0.3692 0.0448 1.0000 Uiso R
H321 H 0.5091 1.0608 0.3776 0.0353 1.0000 Uiso R
H341 H 0.3077 1.1229 0.3957 0.0496 1.0000 Uiso R
H351 H 0.1717 1.2408 0.4673 0.0644 1.0000 Uiso R
H361 H -0.0623 1.1869 0.4670 0.0594 1.0000 Uiso R
H371 H -0.1619 1.0138 0.3991 0.0556 1.0000 Uiso R
H381 H -0.0258 0.8953 0.3286 0.0439 1.0000 Uiso R

loop_
_atom_site_aniso_label
_atom_site_aniso_U_11
_atom_site_aniso_U_22
_atom_site_aniso_U_33
_atom_site_aniso_U_23
_atom_site_aniso_U_13
_atom_site_aniso_U_12
Si1 0.0228(4) 0.0207(4) 0.0215(4) 0.0029(3) -0.0002(3) 0.0006(3)
Si2 0.0248(4) 0.0226(4) 0.0304(4) 0.0070(3) 0.0010(3) 0.0003(3)
Si3 0.0352(5) 0.0325(5) 0.0383(5) 0.0137(4) -0.0113(4) -0.0026(4)
Si4 0.0310(4) 0.0286(4) 0.0374(5) 0.0104(4) 0.0079(4) 0.0025(3)
Si5 0.0305(5) 0.0262(4) 0.0506(6) 0.0086(4) 0.0099(4) 0.0054(3)
Si6 0.0284(4) 0.0350(5) 0.0291(5) 0.0018(4) -0.0050(3) -0.0061(4)
N1 0.0223(12) 0.0234(12) 0.0222(12) 0.0006(9) -0.0007(9) -0.0021(9)
C1 0.0237(14) 0.0315(15) 0.0181(14) 0.0039(11) -0.0025(11) -0.0033(11)
C2 0.0222(14) 0.0366(16) 0.0267(15) 0.0077(13) -0.0071(12) -0.0004(12)
C3 0.0294(16) 0.0454(19) 0.0363(18) 0.0155(15) -0.0050(14) 0.0009(14)
C4 0.0330(17) 0.061(2) 0.0342(18) 0.0247(16) -0.0030(14) -0.0033(16)
C5 0.0272(16) 0.061(2) 0.0284(17) 0.0100(15) 0.0024(13) -0.0028(15)
C6 0.0249(14) 0.0399(17) 0.0222(15) 0.0010(13) -0.0010(12) 0.0007(12)
C7 0.0285(15) 0.0350(16) 0.0307(16) 0.0068(13) -0.0032(12) 0.0090(13)
C8 0.0372(18) 0.057(2) 0.048(2) 0.0052(17) -0.0044(16) 0.0164(16)
C9 0.056(2) 0.0288(17) 0.046(2) 0.0051(14) -0.0051(16) 0.0094(15)
C10 0.0386(18) 0.0422(19) 0.0333(18) 0.0001(14) 0.0128(14) 0.0080(15)
C11 0.051(2) 0.056(2) 0.080(3) 0.000(2) -0.015(2) 0.0220(19)
C12 0.065(3) 0.074(3) 0.058(3) -0.028(2) -0.007(2) 0.021(2)
C13 0.0296(17) 0.072(3) 0.040(2) 0.0077(18) 0.0035(15) -0.0111(17)
C14 0.058(2) 0.041(2) 0.078(3) 0.0088(19) -0.025(2) -0.0150(18)
C15 0.0352(18) 0.065(2) 0.0322(19) -0.0011(16) -0.0091(14) -0.0076(16)
C16 0.0306(17) 0.0369(18) 0.072(3) 0.0203(17) -0.0094(16) -0.0039(14)
C17 0.070(3) 0.052(2) 0.0314(19) 0.0033(16) -0.0088(17) 0.0002(19)
C18 0.049(2) 0.058(2) 0.066(3) 0.031(2) -0.0218(19) -0.0036(18)
C19 0.053(2) 0.050(2) 0.049(2) 0.0161(17) 0.0192(17) 0.0154(17)
C20 0.048(2) 0.076(3) 0.062(3) 0.044(2) 0.0099(19) 0.0044(19)
C21 0.046(2) 0.051(2) 0.079(3) 0.003(2) 0.018(2) -0.0121(18)
C22 0.0394(19) 0.0314(17) 0.064(2) 0.0139(16) 0.0089(16) 0.0086(14)
C23 0.062(2) 0.0301(18) 0.057(2) 0.0030(16) 0.0118(18) 0.0084(16)
C24 0.0374(19) 0.047(2) 0.089(3) 0.017(2) 0.0193(19) 0.0078(16)
C25 0.0233(14) 0.0259(14) 0.0205(14) 0.0044(11) -0.0043(11) 0.0022(11)
C26 0.0265(14) 0.0226(14) 0.0188(14) 0.0038(11) -0.0025(11) 0.0006(11)
C27 0.0242(14) 0.0193(13) 0.0293(15) 0.0043(11) -0.0007(12) 0.0030(11)
C28 0.0278(15) 0.0338(16) 0.0269(16) 0.0050(12) -0.0020(12) -0.0012(12)
C29 0.0309(16) 0.0412(18) 0.0347(18) 0.0097(14) 0.0022(13) 0.0003(14)
C30 0.0260(15) 0.0308(16) 0.050(2) 0.0076(14) 0.0035(14) -0.0031(13)
C31 0.0273(16) 0.0315(16) 0.0419(19) 0.0000(14) -0.0076(13) -0.0018(13)
C32 0.0276(15) 0.0265(15) 0.0255(15) 0.0029(12) -0.0014(12) -0.0002(12)
C33 0.0317(15) 0.0243(14) 0.0243(15) 0.0031(12) 0.0004(12) 0.0036(12)
C34 0.0332(17) 0.0363(18) 0.0436(19) -0.0080(15) 0.0023(14) 0.0030(14)
C35 0.042(2) 0.048(2) 0.054(2) -0.0198(17) 0.0040(17) 0.0046(16)
C36 0.042(2) 0.048(2) 0.052(2) -0.0111(17) 0.0068(16) 0.0146(16)
C37 0.0313(17) 0.0405(19) 0.056(2) -0.0031(16) 0.0081(15) 0.0073(14)
C38 0.0341(17) 0.0301(16) 0.0383(18) -0.0005(13) 0.0031(14) 0.0051(13)

loop_
_atom_type_symbol
_atom_type_scat_dispersion_real
_atom_type_scat_dispersion_imag
_atom_type_scat_Cromer_Mann_a1
_atom_type_scat_Cromer_Mann_b1
_atom_type_scat_Cromer_Mann_a2
_atom_type_scat_Cromer_Mann_b2
_atom_type_scat_Cromer_Mann_a3
_atom_type_scat_Cromer_Mann_b3
_atom_type_scat_Cromer_Mann_a4
_atom_type_scat_Cromer_Mann_b4
_atom_type_scat_Cromer_Mann_c
_atom_type_scat_source
Si 0.0817 0.0704 6.2915 2.4386 3.0353 32.3337 1.9891 0.6785 1.5410 81.6937 1.1407 'International Tables Vol C 4.2.6.8 and 6.1.1.4'
C 0.0033 0.0016 2.3100 20.8439 1.0200 10.2075 1.5886 0.5687 0.8650 51.6512 0.2156 'International Tables Vol C 4.2.6.8 and 6.1.1.4'
H 0.0000 0.0000 0.4930 10.5109 0.3229 26.1257 0.1402 3.1424 0.0408 57.7998 0.0030 'International Tables Vol C 4.2.6.8 and 6.1.1.4'
N 0.0061 0.0033 12.2126 0.0057 3.1322 9.8933 2.0125 28.9975 1.1663 0.5826 -11.5290 'International Tables Vol C 4.2.6.8 and 6.1.1.4'

loop_
_geom_angle_atom_site_label_1
_geom_angle_atom_site_label_2
_geom_angle_atom_site_label_3
_geom_angle
_geom_angle_publ_flag
Si2 Si1 N1 122.73(8) yes
Si2 Si1 C25 117.64(9) yes
N1 Si1 C25 115.74(11) yes
Si2 Si1 C26 114.34(9) yes
N1 Si1 C26 118.09(12) yes
C25 Si1 C26 43.31(12) yes
Si1 Si2 Si3 100.42(4) yes
Si1 Si2 Si4 111.79(4) yes
Si3 Si2 Si4 106.86(4) yes
Si1 Si2 Si5 124.95(4) yes
Si3 Si2 Si5 103.69(4) yes
Si4 Si2 Si5 107.27(4) yes
Si2 Si3 C16 111.04(12) yes
Si2 Si3 C17 111.95(12) yes
C16 Si3 C17 109.71(17) yes
Si2 Si3 C18 111.78(12) yes
C16 Si3 C18 105.62(16) yes
C17 Si3 C18 106.45(18) yes
Si2 Si4 C19 111.60(11) yes
Si2 Si4 C20 109.03(12) yes
C19 Si4 C20 107.60(18) yes
Si2 Si4 C21 115.10(13) yes
C19 Si4 C21 106.18(18) yes
C20 Si4 C21 106.99(19) yes
Si2 Si5 C22 106.13(11) yes
Si2 Si5 C23 116.26(12) yes
C22 Si5 C23 108.32(16) yes
Si2 Si5 C24 112.17(12) yes
C22 Si5 C24 106.70(17) yes
C23 Si5 C24 106.82(18) yes
N1 Si6 C13 112.12(13) yes
N1 Si6 C14 109.68(14) yes
C13 Si6 C14 107.70(19) yes
N1 Si6 C15 109.73(13) yes
C13 Si6 C15 109.00(16) yes
C14 Si6 C15 108.53(18) yes
Si6 N1 Si1 127.58(13) yes
Si6 N1 C1 115.95(17) yes
Si1 N1 C1 115.78(16) yes
N1 C1 C2 121.1(2) yes
N1 C1 C6 118.4(2) yes
C2 C1 C6 120.5(3) yes
C1 C2 C3 118.2(3) yes
C1 C2 C7 123.1(2) yes
C3 C2 C7 118.7(3) yes
C2 C3 C4 121.5(3) yes
C2 C3 H31 118.4 no
C4 C3 H31 120.1 no
C3 C4 C5 119.8(3) yes
C3 C4 H41 119.4 no
C5 C4 H41 120.8 no
C4 C5 C6 121.4(3) yes
C4 C5 H51 119.3 no
C6 C5 H51 119.3 no
C1 C6 C5 118.6(3) yes
C1 C6 C10 122.5(3) yes
C5 C6 C10 118.9(3) yes
C2 C7 C8 111.1(2) yes
C2 C7 C9 112.0(3) yes
C8 C7 C9 109.6(3) yes
C2 C7 H71 107.8 no
C8 C7 H71 109.2 no
C9 C7 H71 107.0 no
C7 C8 H81 110.2 no
C7 C8 H83 111.2 no
H81 C8 H83 107.9 no
C7 C8 H82 111.4 no
H81 C8 H82 107.8 no
H83 C8 H82 108.1 no
C7 C9 H91 110.5 no
C7 C9 H92 108.8 no
H91 C9 H92 108.0 no
C7 C9 H93 110.8 no
H91 C9 H93 109.0 no
H92 C9 H93 109.7 no
C6 C10 C11 110.9(3) yes
C6 C10 C12 113.4(3) yes
C11 C10 C12 110.3(3) yes
C6 C10 H101 107.9 no
C11 C10 H101 106.9 no
C12 C10 H101 107.1 no
C10 C11 H111 110.9 no
C10 C11 H113 109.3 no
H111 C11 H113 108.9 no
C10 C11 H112 109.7 no
H111 C11 H112 109.3 no
H113 C11 H112 108.7 no
C10 C12 H121 111.8 no
C10 C12 H122 108.7 no
H121 C12 H122 108.7 no
C10 C12 H123 110.1 no
H121 C12 H123 108.9 no
H122 C12 H123 108.6 no
Si6 C13 H133 109.6 no
Si6 C13 H132 110.8 no
H133 C13 H132 108.9 no
Si6 C13 H131 110.0 no
H133 C13 H131 108.7 no
H132 C13 H131 108.8 no
Si6 C14 H143 109.4 no
Si6 C14 H142 110.2 no
H143 C14 H142 109.9 no
Si6 C14 H141 109.3 no
H143 C14 H141 109.2 no
H142 C14 H141 108.9 no
Si6 C15 H151 109.2 no
Si6 C15 H153 110.0 no
H151 C15 H153 109.5 no
Si6 C15 H152 110.0 no
H151 C15 H152 108.8 no
H153 C15 H152 109.3 no
Si3 C16 H161 109.7 no
Si3 C16 H163 108.5 no
H161 C16 H163 108.0 no
Si3 C16 H162 111.5 no
H161 C16 H162 109.8 no
H163 C16 H162 109.2 no
Si3 C17 H171 109.8 no
Si3 C17 H172 108.6 no
H171 C17 H172 109.4 no
Si3 C17 H173 111.1 no
H171 C17 H173 108.4 no
H172 C17 H173 109.4 no
Si3 C18 H181 110.5 no
Si3 C18 H183 109.5 no
H181 C18 H183 108.4 no
Si3 C18 H182 110.5 no
H181 C18 H182 109.2 no
H183 C18 H182 108.6 no
Si4 C19 H191 109.7 no
Si4 C19 H193 110.6 no
H191 C19 H193 109.0 no
Si4 C19 H192 110.2 no
H191 C19 H192 108.5 no
H193 C19 H192 108.8 no
Si4 C20 H201 109.6 no
Si4 C20 H202 109.6 no
H201 C20 H202 108.9 no
Si4 C20 H203 109.8 no
H201 C20 H203 109.3 no
H202 C20 H203 109.6 no
Si4 C21 H212 111.5 no
Si4 C21 H211 110.4 no
H212 C21 H211 109.8 no
Si4 C21 H213 108.7 no
H212 C21 H213 108.2 no
H211 C21 H213 108.3 no
Si5 C22 H222 110.8 no
Si5 C22 H221 109.6 no
H222 C22 H221 108.0 no
Si5 C22 H223 110.9 no
H222 C22 H223 108.9 no
H221 C22 H223 108.6 no
Si5 C23 H231 109.7 no
Si5 C23 H233 108.5 no
H231 C23 H233 109.9 no
Si5 C23 H232 109.9 no
H231 C23 H232 110.1 no
H233 C23 H232 108.8 no
Si5 C24 H241 109.2 no
Si5 C24 H243 109.8 no
H241 C24 H243 109.2 no
Si5 C24 H242 108.8 no
H241 C24 H242 110.1 no
H243 C24 H242 109.6 no
Si1 C25 C26 68.12(16) yes
Si1 C25 C27 153.7(2) yes
C26 C25 C27 137.7(3) yes
C25 C26 Si1 68.56(16) yes
C25 C26 C33 138.4(2) yes
Si1 C26 C33 152.0(2) yes
C25 C27 C28 120.6(2) yes
C25 C27 C32 121.2(2) yes
C28 C27 C32 118.2(2) yes
C27 C28 C29 120.6(3) yes
C27 C28 H281 119.6 no
C29 C28 H281 119.8 no
C28 C29 C30 120.7(3) yes
C28 C29 H291 119.6 no
C30 C29 H291 119.6 no
C29 C30 C31 119.4(3) yes
C29 C30 H301 120.2 no
C31 C30 H301 120.5 no
C30 C31 C32 120.1(3) yes
C30 C31 H311 119.4 no
C32 C31 H311 120.5 no
C27 C32 C31 121.0(3) yes
C27 C32 H321 119.2 no
C31 C32 H321 119.8 no
C26 C33 C34 123.9(3) yes
C26 C33 C38 118.4(2) yes
C34 C33 C38 117.7(3) yes
C33 C34 C35 120.8(3) yes
C33 C34 H341 118.9 no
C35 C34 H341 120.2 no
C34 C35 C36 120.4(3) yes
C34 C35 H351 120.1 no
C36 C35 H351 119.5 no
C35 C36 C37 120.3(3) yes
C35 C36 H361 120.1 no
C37 C36 H361 119.6 no
C36 C37 C38 119.5(3) yes
C36 C37 H371 120.4 no
C38 C37 H371 120.1 no
C37 C38 C33 121.3(3) yes
C37 C38 H381 119.7 no
C33 C38 H381 118.9 no

loop_
_geom_bond_atom_site_label_1
_geom_bond_atom_site_label_2
_geom_bond_distance
_geom_bond_publ_flag
Si1 Si2 2.3705(11) yes
Si1 N1 1.748(2) yes
Si1 C25 1.831(3) yes
Si1 C26 1.825(3) yes
Si2 Si3 2.3749(11) yes
Si2 Si4 2.3787(11) yes
Si2 Si5 2.3803(12) yes
Si3 C16 1.871(3) yes
Si3 C17 1.874(4) yes
Si3 C18 1.878(3) yes
Si4 C19 1.868(3) yes
Si4 C20 1.873(4) yes
Si4 C21 1.873(4) yes
Si5 C22 1.871(3) yes
Si5 C23 1.873(4) yes
Si5 C24 1.880(3) yes
Si6 N1 1.759(2) yes
Si6 C13 1.856(3) yes
Si6 C14 1.856(4) yes
Si6 C15 1.858(3) yes
N1 C1 1.454(3) yes
C1 C2 1.408(4) yes
C1 C6 1.410(4) yes
C2 C3 1.398(4) yes
C2 C7 1.519(4) yes
C3 C4 1.375(5) yes
C3 H31 0.968 no
C4 C5 1.375(5) yes
C4 H41 0.974 no
C5 C6 1.391(4) yes
C5 H51 0.978 no
C6 C10 1.519(4) yes
C7 C8 1.529(4) yes
C7 C9 1.530(4) yes
C7 H71 1.030 no
C8 H81 0.987 no
C8 H83 0.984 no
C8 H82 0.988 no
C9 H91 0.989 no
C9 H92 0.986 no
C9 H93 0.984 no
C10 C11 1.520(5) yes
C10 C12 1.523(5) yes
C10 H101 1.021 no
C11 H111 0.979 no
C11 H113 0.985 no
C11 H112 0.986 no
C12 H121 0.975 no
C12 H122 1.000 no
C12 H123 0.978 no
C13 H133 0.966 no
C13 H132 0.994 no
C13 H131 0.973 no
C14 H143 0.976 no
C14 H142 0.970 no
C14 H141 0.988 no
C15 H151 0.975 no
C15 H153 0.975 no
C15 H152 0.976 no
C16 H161 0.981 no
C16 H163 0.967 no
C16 H162 0.969 no
C17 H171 0.979 no
C17 H172 0.974 no
C17 H173 0.984 no
C18 H181 0.966 no
C18 H183 0.965 no
C18 H182 0.982 no
C19 H191 0.982 no
C19 H193 0.980 no
C19 H192 0.976 no
C20 H201 0.974 no
C20 H202 1.001 no
C20 H203 0.951 no
C21 H212 0.970 no
C21 H211 0.962 no
C21 H213 0.984 no
C22 H222 0.991 no
C22 H221 0.975 no
C22 H223 0.975 no
C23 H231 0.987 no
C23 H233 0.979 no
C23 H232 0.975 no
C24 H241 0.961 no
C24 H243 0.971 no
C24 H242 0.984 no
C25 C26 1.349(4) yes
C25 C27 1.478(4) yes
C26 C33 1.472(4) yes
C27 C28 1.394(4) yes
C27 C32 1.398(4) yes
C28 C29 1.388(4) yes
C28 H281 0.978 no
C29 C30 1.383(4) yes
C29 H291 0.972 no
C30 C31 1.385(4) yes
C30 H301 0.965 no
C31 C32 1.387(4) yes
C31 H311 0.965 no
C32 H321 0.967 no
C33 C34 1.396(4) yes
C33 C38 1.392(4) yes
C34 C35 1.380(4) yes
C34 H341 0.975 no
C35 C36 1.375(5) yes
C35 H351 0.978 no
C36 C37 1.371(5) yes
C36 H361 0.969 no
C37 C38 1.393(4) yes
C37 H371 0.970 no
C38 H381 0.963 no
